data_7054964
loop_
_publ_author_name
'Yin, Wen-Yu'
'Huang, Zuo-Long'
'Tang, Xiao-Yan'
'Wang, Jun'
'Cheng, Hong-Jian'
'Ma, Yun-Sheng'
'Yuan, Rong-Xin'
'Liu, Dong'

_publ_section_title
;
 Structural diversification and photocatalytic properties of zinc(ii)
 polymers modified by auxiliary N-containing ligands
;
_journal_issue 9
_journal_name_full 'New J. Chem.'
_journal_page_first 7130
_journal_paper_doi 10.1039/C5NJ01005E
_journal_volume 39
_journal_year 2015
_chemical_formula_moiety 'C22 H14 N3 O4 S Zn'
_chemical_formula_sum 'C22 H14 N3 O4 S Zn'
_chemical_formula_weight 481.81
_space_group_crystal_system monoclinic
_space_group_IT_number 5
_space_group_name_Hall 'C 2y'
_space_group_name_H-M_alt 'C 1 2 1'
_symmetry_space_group_name_Hall 'C 2y'
_symmetry_space_group_name_H-M 'C 1 2 1'
_atom_sites_solution_hydrogens geom
_audit_creation_method SHELXL-2014/7
_audit_update_record
;
2015-06-27 deposited with the CCDC.
2015-07-01 downloaded from the CCDC.
;
_cell_angle_alpha 90
_cell_angle_beta 133.25(3)
_cell_angle_gamma 90
_cell_formula_units_Z 4
_cell_length_a 20.434(4)
_cell_length_b 9.921(2)
_cell_length_c 14.065(3)
_cell_measurement_reflns_used 54346
_cell_measurement_temperature 291(2)
_cell_measurement_theta_max 27.483
_cell_measurement_theta_min 3.0128
_cell_volume 2076.8(13)
_computing_cell_refinement 'SAINT (Bruker, 2001)'
_computing_data_collection 'SMART (Bruker, 2001)'
_computing_data_reduction 'SAINT (Bruker, 2001)'
_computing_molecular_graphics 'DIAMOND (Brandenburg, 2012)'
_computing_publication_material 'SHELXL-2014/7 (Sheldrick, 2014)'
_computing_structure_refinement 'SHELXL-2014/7 (Sheldrick, 2014)'
_computing_structure_solution 'SHELXL-2014/7 (Sheldrick, 2014)'
_diffrn_ambient_temperature 291(2)
_diffrn_measured_fraction_theta_full 0.995
_diffrn_measured_fraction_theta_max 0.995
_diffrn_measurement_device_type 'Bruker CCD area-detector'
_diffrn_measurement_method '1265 images,\f=0, 90, 180 degree, and \D\w=0.3 degree, \c= 54.74 degree'
_diffrn_radiation_type MoK\a
_diffrn_radiation_wavelength 0.71073
_diffrn_reflns_av_R_equivalents 0.0464
_diffrn_reflns_av_unetI/netI 0.0699
_diffrn_reflns_laue_measured_fraction_full 0.995
_diffrn_reflns_laue_measured_fraction_max 0.995
_diffrn_reflns_limit_h_max 26
_diffrn_reflns_limit_h_min -26
_diffrn_reflns_limit_k_max 12
_diffrn_reflns_limit_k_min -12
_diffrn_reflns_limit_l_max 18
_diffrn_reflns_limit_l_min -18
_diffrn_reflns_number 10896
_diffrn_reflns_point_group_measured_fraction_full 0.996
_diffrn_reflns_point_group_measured_fraction_max 0.996
_diffrn_reflns_theta_full 25.242
_diffrn_reflns_theta_max 27.483
_diffrn_reflns_theta_min 3.712
_diffrn_source 'fine-focus sealed tube'
_exptl_absorpt_coefficient_mu 1.318
_exptl_absorpt_correction_T_max 0.629
_exptl_absorpt_correction_T_min 0.582
_exptl_absorpt_correction_type multi-scan
_exptl_absorpt_process_details 'Sadabs, (Sheldrick 2001)'
_exptl_crystal_colour colorless
_exptl_crystal_density_diffrn 1.541
_exptl_crystal_density_method 'not measured'
_exptl_crystal_description block
_exptl_crystal_F_000 980
_exptl_crystal_size_max 0.420
_exptl_crystal_size_mid 0.380
_exptl_crystal_size_min 0.350
_refine_diff_density_max 1.184
_refine_diff_density_min -0.392
_refine_diff_density_rms 0.089
_refine_ls_abs_structure_details
;
 Refined as an inversion twin.
;
_refine_ls_abs_structure_Flack 0.02(2)
_refine_ls_extinction_method none
_refine_ls_goodness_of_fit_ref 1.096
_refine_ls_hydrogen_treatment constr
_refine_ls_matrix_type full
_refine_ls_number_parameters 282
_refine_ls_number_reflns 4723
_refine_ls_number_restraints 1
_refine_ls_restrained_S_all 1.096
_refine_ls_R_factor_all 0.0691
_refine_ls_R_factor_gt 0.0561
_refine_ls_shift/su_max 0.000
_refine_ls_shift/su_mean 0.000
_refine_ls_structure_factor_coef Fsqd
_refine_ls_weighting_details 'w=1/[\s^2^(Fo^2^)+(0.0595P)^2^] where P=(Fo^2^+2Fc^2^)/3'
_refine_ls_weighting_scheme calc
_refine_ls_wR_factor_gt 0.1207
_refine_ls_wR_factor_ref 0.1263
_reflns_Friedel_coverage 0.891
_reflns_friedel_fraction_full 0.997
_reflns_friedel_fraction_max 0.998
_reflns_number_gt 4028
_reflns_number_total 4723
_reflns_threshold_expression 'I > 2\s(I)'
_cod_data_source_file c5nj01005e2.cif
_cod_data_source_block 1047259
_cod_depositor_comments 'Adding full bibliography for 7054962--7054965.cif.'
_cod_database_code 7054964
_shelx_shelxl_version_number 2014/7
_shelx_space_group_comment
;
The symmetry employed for this shelxl refinement is uniquely defined
by the following loop, which should always be used as a source of
symmetry information in preference to the above space-group names.
They are only intended as comments.
;
_shelx_estimated_absorpt_t_min 0.608
_shelx_estimated_absorpt_t_max 0.656

loop_
_space_group_symop_operation_xyz
'x, y, z'
'-x, y, -z'
'x+1/2, y+1/2, z'
'-x+1/2, y+1/2, -z'

loop_
_atom_site_label
_atom_site_type_symbol
_atom_site_fract_x
_atom_site_fract_y
_atom_site_fract_z
_atom_site_U_iso_or_equiv
_atom_site_adp_type
_atom_site_occupancy
_atom_site_site_symmetry_order
_atom_site_calc_flag
_atom_site_refinement_flags_posn
_atom_site_refinement_flags_adp
_atom_site_refinement_flags_occupancy
Zn1 Zn 0.0000 0.66818(10) 0.5000 0.0423(3) Uani 1 2 d S T P
Zn2 Zn 0.5000 0.49650(9) 1.0000 0.0289(3) Uani 1 2 d S T P
N1 N 0.5554(3) 0.3616(5) 0.9610(5) 0.0307(12) Uani 1 1 d . . .
N2 N 0.5646(4) 0.2021(6) 0.8594(6) 0.0445(15) Uani 1 1 d . . .
H2 H 0.5485 0.1390 0.8051 0.053 Uiso 1 1 calc R U .
N3 N 0.0902(5) 0.8320(7) 0.6043(8) 0.0537(17) Uani 1 1 d . . .
O1 O 0.1176(4) 0.5468(5) 0.5749(5) 0.0489(13) Uani 1 1 d . . .
O2 O 0.0021(3) 0.5664(5) 0.3667(5) 0.0381(11) Uani 1 1 d . . .
O3 O -0.0219(4) 0.1938(7) 0.0956(6) 0.0644(18) Uani 1 1 d . . .
O4 O 0.0991(3) 0.0832(5) 0.1743(4) 0.0385(11) Uani 1 1 d . . .
S1 S 0.39643(11) 0.2362(2) 0.76010(17) 0.0454(5) Uani 1 1 d . . .
C1 C 0.5115(4) 0.2670(7) 0.8666(6) 0.0353(15) Uani 1 1 d . . .
C2 C 0.6507(4) 0.2538(8) 0.9549(7) 0.0434(17) Uani 1 1 d . . .
C3 C 0.7316(5) 0.2252(10) 0.9897(9) 0.060(2) Uani 1 1 d . . .
H3A H 0.7352 0.1596 0.9463 0.072 Uiso 1 1 calc R U .
C4 C 0.8040(5) 0.2961(9) 1.0886(9) 0.057(2) Uani 1 1 d . . .
H4A H 0.8588 0.2792 1.1139 0.069 Uiso 1 1 calc R U .
C5 C 0.7993(5) 0.3955(9) 1.1552(7) 0.048(2) Uani 1 1 d . . .
H5A H 0.8508 0.4434 1.2224 0.058 Uiso 1 1 calc R U .
C6 C 0.7201(4) 0.4233(8) 1.1229(6) 0.0399(16) Uani 1 1 d . . .
H6A H 0.7171 0.4866 1.1685 0.048 Uiso 1 1 calc R U .
C7 C 0.6451(4) 0.3517(7) 1.0188(6) 0.0347(15) Uani 1 1 d . . .
C8 C 0.3602(4) 0.3189(9) 0.6134(7) 0.0425(17) Uani 1 1 d . . .
H8A H 0.3845 0.4095 0.6344 0.051 Uiso 1 1 calc R U .
H8B H 0.3819 0.2687 0.5805 0.051 Uiso 1 1 calc R U .
C9 C 0.2586(4) 0.3236(7) 0.5115(6) 0.0337(14) Uani 1 1 d . . .
C10 C 0.2146(4) 0.4071(7) 0.5323(6) 0.0330(14) Uani 1 1 d . . .
H10A H 0.2474 0.4522 0.6113 0.040 Uiso 1 1 calc R U .
C11 C 0.1226(4) 0.4231(7) 0.4360(6) 0.0298(13) Uani 1 1 d . . .
C12 C 0.0733(4) 0.3496(7) 0.3225(7) 0.0343(15) Uani 1 1 d . . .
H12A H 0.0113 0.3598 0.2585 0.041 Uiso 1 1 calc R U .
C13 C 0.1150(4) 0.2606(7) 0.3025(6) 0.0344(15) Uani 1 1 d . . .
C14 C 0.2086(4) 0.2492(8) 0.3984(6) 0.0354(15) Uani 1 1 d . . .
H14A H 0.2375 0.1905 0.3856 0.042 Uiso 1 1 calc R U .
C15 C 0.0786(4) 0.5166(7) 0.4611(6) 0.0328(14) Uani 1 1 d . . .
C16 C 0.0592(4) 0.1740(8) 0.1816(6) 0.0371(15) Uani 1 1 d . . .
C17 C 0.1764(7) 0.8293(11) 0.6986(11) 0.073(3) Uani 1 1 d . . .
H17A H 0.2055 0.7466 0.7325 0.088 Uiso 1 1 calc R U .
C22 C 0.0483(7) 0.9542(8) 0.5536(9) 0.062(3) Uani 1 1 d . . .
C18 C 0.2277(10) 0.9489(13) 0.7516(14) 0.093(4) Uani 1 1 d . . .
H18A H 0.2899 0.9443 0.8187 0.112 Uiso 1 1 calc R U .
C19 C 0.1875(11) 1.0672(14) 0.7063(14) 0.099(4) Uani 1 1 d . . .
H19A H 0.2217 1.1456 0.7426 0.119 Uiso 1 1 calc R U .
C20 C 0.0943(9) 1.0759(11) 0.6043(12) 0.079(3) Uani 1 1 d . . .
C21 C 0.0446(9) 1.1997(8) 0.5482(12) 0.097(5) Uani 1 1 d . . .
H21A H 0.0752 1.2813 0.5798 0.117 Uiso 1 1 calc R U .

loop_
_atom_site_aniso_label
_atom_site_aniso_U_11
_atom_site_aniso_U_22
_atom_site_aniso_U_33
_atom_site_aniso_U_23
_atom_site_aniso_U_13
_atom_site_aniso_U_12
Zn1 0.0598(8) 0.0271(6) 0.0715(9) 0.000 0.0572(7) 0.000
Zn2 0.0240(5) 0.0335(6) 0.0193(5) 0.000 0.0111(4) 0.000
N1 0.023(3) 0.037(3) 0.023(3) 0.000(2) 0.012(2) 0.004(2)
N2 0.034(3) 0.049(4) 0.041(3) -0.015(3) 0.022(3) -0.002(3)
N3 0.074(5) 0.038(4) 0.076(5) -0.012(4) 0.062(5) -0.010(4)
O1 0.060(3) 0.050(3) 0.046(3) -0.001(2) 0.040(3) 0.014(3)
O2 0.031(2) 0.039(3) 0.046(3) 0.009(2) 0.027(2) 0.010(2)
O3 0.033(3) 0.089(5) 0.043(3) -0.022(3) 0.016(3) 0.002(3)
O4 0.040(3) 0.036(3) 0.025(2) -0.008(2) 0.017(2) -0.003(2)
S1 0.0257(8) 0.0585(12) 0.0356(10) -0.0072(9) 0.0147(8) -0.0065(8)
C1 0.031(3) 0.042(4) 0.029(3) -0.003(3) 0.019(3) 0.000(3)
C2 0.030(3) 0.048(4) 0.042(4) -0.011(4) 0.020(3) 0.001(3)
C3 0.038(5) 0.081(7) 0.055(5) -0.016(5) 0.030(4) 0.001(4)
C4 0.032(4) 0.065(6) 0.066(5) -0.007(4) 0.030(4) 0.002(4)
C5 0.026(3) 0.061(5) 0.037(4) -0.005(4) 0.013(3) -0.009(3)
C6 0.033(3) 0.044(4) 0.032(3) -0.008(3) 0.017(3) -0.005(3)
C7 0.022(3) 0.042(4) 0.032(3) 0.000(3) 0.016(3) -0.002(3)
C8 0.027(3) 0.056(5) 0.033(4) -0.005(3) 0.017(3) 0.007(3)
C9 0.024(3) 0.039(4) 0.028(3) -0.004(3) 0.014(3) 0.001(3)
C10 0.031(3) 0.035(4) 0.028(3) -0.004(3) 0.018(3) 0.000(3)
C11 0.027(3) 0.032(3) 0.029(3) 0.001(3) 0.019(3) 0.004(3)
C12 0.023(3) 0.037(4) 0.035(3) 0.000(3) 0.017(3) 0.001(3)
C13 0.024(3) 0.038(4) 0.030(3) -0.005(3) 0.015(3) -0.002(3)
C14 0.035(3) 0.040(4) 0.032(3) -0.005(3) 0.024(3) 0.004(3)
C15 0.034(3) 0.030(4) 0.043(3) 0.008(3) 0.030(3) 0.008(3)
C16 0.039(4) 0.043(4) 0.025(3) -0.008(3) 0.020(3) -0.005(4)
C17 0.081(7) 0.065(6) 0.085(7) -0.024(6) 0.061(6) -0.013(6)
C22 0.103(7) 0.033(4) 0.084(7) -0.005(4) 0.077(6) -0.007(4)
C18 0.100(9) 0.080(8) 0.107(9) -0.030(7) 0.073(8) -0.023(7)
C19 0.137(12) 0.065(7) 0.124(11) -0.042(8) 0.100(11) -0.046(8)
C20 0.127(10) 0.061(6) 0.080(7) -0.021(6) 0.083(8) -0.019(7)
C21 0.167(14) 0.021(4) 0.101(10) 0.001(4) 0.091(9) -0.007(5)

loop_
_atom_type_symbol
_atom_type_description
_atom_type_scat_dispersion_real
_atom_type_scat_dispersion_imag
_atom_type_scat_source
C C 0.0033 0.0016 'International Tables Vol C Tables 4.2.6.8 and 6.1.1.4'
H H 0.0000 0.0000 'International Tables Vol C Tables 4.2.6.8 and 6.1.1.4'
N N 0.0061 0.0033 'International Tables Vol C Tables 4.2.6.8 and 6.1.1.4'
O O 0.0106 0.0060 'International Tables Vol C Tables 4.2.6.8 and 6.1.1.4'
S S 0.1246 0.1234 'International Tables Vol C Tables 4.2.6.8 and 6.1.1.4'
Zn Zn 0.2839 1.4301 'International Tables Vol C Tables 4.2.6.8 and 6.1.1.4'

loop_
_geom_angle_atom_site_label_1
_geom_angle_atom_site_label_2
_geom_angle_atom_site_label_3
_geom_angle
_geom_angle_site_symmetry_1
_geom_angle_site_symmetry_3
N3 Zn1 N3 79.8(4) . 2_556
N3 Zn1 O2 115.8(2) . .
N3 Zn1 O2 106.4(2) 2_556 .
N3 Zn1 O2 106.4(2) . 2_556
N3 Zn1 O2 115.8(2) 2_556 2_556
O2 Zn1 O2 124.1(3) . 2_556
N3 Zn1 O1 153.6(2) . 2_556
N3 Zn1 O1 86.7(3) 2_556 2_556
O2 Zn1 O1 89.62(19) . 2_556
O2 Zn1 O1 59.68(18) 2_556 2_556
N3 Zn1 O1 86.7(3) . .
N3 Zn1 O1 153.6(2) 2_556 .
O2 Zn1 O1 59.68(18) . .
O2 Zn1 O1 89.62(19) 2_556 .
O1 Zn1 O1 113.8(3) 2_556 .
N3 Zn1 C15 133.6(2) . 2_556
N3 Zn1 C15 103.1(2) 2_556 2_556
O2 Zn1 C15 107.8(2) . 2_556
O2 Zn1 C15 30.20(19) 2_556 2_556
O1 Zn1 C15 29.50(19) 2_556 2_556
O1 Zn1 C15 102.6(2) . 2_556
N3 Zn1 C15 103.1(2) . .
N3 Zn1 C15 133.6(2) 2_556 .
O2 Zn1 C15 30.21(19) . .
O2 Zn1 C15 107.8(2) 2_556 .
O1 Zn1 C15 102.6(2) 2_556 .
O1 Zn1 C15 29.50(19) . .
C15 Zn1 C15 106.7(3) 2_556 .
O4 Zn2 O4 129.4(3) 3_556 4_556
O4 Zn2 N1 109.0(2) 3_556 .
O4 Zn2 N1 103.40(19) 4_556 .
O4 Zn2 N1 103.40(19) 3_556 2_657
O4 Zn2 N1 109.0(2) 4_556 2_657
N1 Zn2 N1 98.7(3) . 2_657
C1 N1 C7 104.2(5) . .
C1 N1 Zn2 126.8(4) . .
C7 N1 Zn2 128.9(4) . .
C1 N2 C2 108.0(6) . .
C1 N2 H2 126.0 . .
C2 N2 H2 126.0 . .
C17 N3 C22 118.7(9) . .
C17 N3 Zn1 128.6(7) . .
C22 N3 Zn1 112.5(6) . .
C15 O1 Zn1 89.4(4) . .
C15 O2 Zn1 91.0(4) . .
C16 O4 Zn2 103.7(4) . 3_444
C1 S1 C8 98.9(3) . .
N2 C1 N1 112.7(6) . .
N2 C1 S1 122.8(5) . .
N1 C1 S1 124.4(5) . .
C7 C2 N2 105.9(6) . .
C7 C2 C3 121.4(7) . .
N2 C2 C3 132.6(7) . .
C4 C3 C2 117.2(8) . .
C4 C3 H3A 121.4 . .
C2 C3 H3A 121.4 . .
C3 C4 C5 121.9(7) . .
C3 C4 H4A 119.1 . .
C5 C4 H4A 119.1 . .
C6 C5 C4 121.4(7) . .
C6 C5 H5A 119.3 . .
C4 C5 H5A 119.3 . .
C5 C6 C7 116.4(7) . .
C5 C6 H6A 121.8 . .
C7 C6 H6A 121.8 . .
C2 C7 C6 121.6(6) . .
C2 C7 N1 109.1(6) . .
C6 C7 N1 129.3(6) . .
C9 C8 S1 108.2(5) . .
C9 C8 H8A 110.1 . .
S1 C8 H8A 110.1 . .
C9 C8 H8B 110.1 . .
S1 C8 H8B 110.1 . .
H8A C8 H8B 108.4 . .
C14 C9 C10 119.1(6) . .
C14 C9 C8 122.0(6) . .
C10 C9 C8 118.9(6) . .
C11 C10 C9 120.3(6) . .
C11 C10 H10A 119.9 . .
C9 C10 H10A 119.9 . .
C12 C11 C10 119.9(6) . .
C12 C11 C15 121.6(6) . .
C10 C11 C15 118.4(6) . .
C11 C12 C13 120.8(6) . .
C11 C12 H12A 119.6 . .
C13 C12 H12A 119.6 . .
C12 C13 C14 118.7(6) . .
C12 C13 C16 119.9(6) . .
C14 C13 C16 121.3(6) . .
C9 C14 C13 121.0(6) . .
C9 C14 H14A 119.5 . .
C13 C14 H14A 119.5 . .
O1 C15 O2 119.8(6) . .
O1 C15 C11 119.8(6) . .
O2 C15 C11 120.4(6) . .
O1 C15 Zn1 61.1(3) . .
O2 C15 Zn1 58.8(3) . .
C11 C15 Zn1 177.9(5) . .
O3 C16 O4 123.0(6) . .
O3 C16 C13 119.2(6) . .
O4 C16 C13 117.8(6) . .
N3 C17 C18 121.5(11) . .
N3 C17 H17A 119.2 . .
C18 C17 H17A 119.2 . .
N3 C22 C20 122.7(10) . .
N3 C22 C22 117.6(5) . 2_556
C20 C22 C22 119.7(7) . 2_556
C19 C18 C17 120.1(13) . .
C19 C18 H18A 119.9 . .
C17 C18 H18A 119.9 . .
C18 C19 C20 120.7(12) . .
C18 C19 H19A 119.7 . .
C20 C19 H19A 119.7 . .
C22 C20 C19 116.1(11) . .
C22 C20 C21 119.1(11) . .
C19 C20 C21 124.8(11) . .
C21 C21 C20 121.2(7) 2_556 .
C21 C21 H21A 119.4 2_556 .
C20 C21 H21A 119.4 . .

loop_
_geom_bond_atom_site_label_1
_geom_bond_atom_site_label_2
_geom_bond_distance
_geom_bond_site_symmetry_2
Zn1 N3 2.118(7) .
Zn1 N3 2.118(7) 2_556
Zn1 O2 2.155(5) .
Zn1 O2 2.155(5) 2_556
Zn1 O1 2.205(5) 2_556
Zn1 O1 2.205(5) .
Zn1 C15 2.520(6) 2_556
Zn1 C15 2.520(6) .
Zn2 O4 2.012(5) 3_556
Zn2 O4 2.012(4) 4_556
Zn2 N1 2.056(5) .
Zn2 N1 2.056(5) 2_657
N1 C1 1.347(9) .
N1 C7 1.410(8) .
N2 C1 1.324(9) .
N2 C2 1.387(9) .
N2 H2 0.8600 .
N3 C17 1.288(12) .
N3 C22 1.370(11) .
O1 C15 1.241(8) .
O2 C15 1.268(8) .
O3 C16 1.226(8) .
O4 C16 1.265(8) .
O4 Zn2 2.012(4) 3_444
S1 C1 1.743(7) .
S1 C8 1.840(8) .
C2 C7 1.381(10) .
C2 C3 1.394(10) .
C3 C4 1.341(12) .
C3 H3A 0.9300 .
C4 C5 1.407(12) .
C4 H4A 0.9300 .
C5 C6 1.376(10) .
C5 H5A 0.9300 .
C6 C7 1.386(9) .
C6 H6A 0.9300 .
C8 C9 1.513(9) .
C8 H8A 0.9700 .
C8 H8B 0.9700 .
C9 C14 1.375(9) .
C9 C10 1.393(9) .
C10 C11 1.381(9) .
C10 H10A 0.9300 .
C11 C12 1.375(9) .
C11 C15 1.491(9) .
C12 C13 1.383(9) .
C12 H12A 0.9300 .
C13 C14 1.398(9) .
C13 C16 1.508(9) .
C14 H14A 0.9300 .
C17 C18 1.411(15) .
C17 H17A 0.9300 .
C22 C20 1.389(13) .
C22 C22 1.45(2) 2_556
C18 C19 1.319(18) .
C18 H18A 0.9300 .
C19 C20 1.397(18) .
C19 H19A 0.9300 .
C20 C21 1.436(16) .
C21 C21 1.33(3) 2_556
C21 H21A 0.9300 .
